data_7210319
loop_
_publ_author_name
'Eshtiagh-Hosseini, Hossein'
'Mirzaei, Masoud'
'Biabani, Marzieh'
'Lippolis, Vito'
'Chahkandi, Mohammad'
'Bazzicalupi, Carla'

_publ_section_title
;
 Insight into the connecting roles of interaction synthons and water
 clusters within different transition metal coordination compounds of
 pyridine-2,5-dicarboxylic acid: experimental and theoretical studies
;
_journal_issue 34
_journal_name_full CrystEngComm
_journal_page_first 6752
_journal_paper_doi 10.1039/c3ce40743h
_journal_volume 15
_journal_year 2013
_chemical_formula_sum 'C40 H40 N6 O14 Zn'
_chemical_formula_weight 894.15
_chemical_name_systematic
;
?
;
_space_group_IT_number 15
_symmetry_cell_setting monoclinic
_symmetry_space_group_name_Hall '-C 2yc'
_symmetry_space_group_name_H-M 'C 1 2/c 1'
_atom_sites_solution_hydrogens difmap
_atom_sites_solution_primary direct
_atom_sites_solution_secondary difmap
_audit_creation_method SHELXL-97
_cell_angle_alpha 90.00
_cell_angle_beta 116.280(7)
_cell_angle_gamma 90.00
_cell_formula_units_Z 4
_cell_length_a 30.646(2)
_cell_length_b 8.0603(3)
_cell_length_c 16.7255(9)
_cell_measurement_reflns_used 2437
_cell_measurement_temperature 150
_cell_measurement_theta_max 28.7402
_cell_measurement_theta_min 4.1782
_cell_volume 3704.4(4)
_computing_cell_refinement
;
CrysAlis RED, Oxford Diffraction Ltd.,
Version 1.171.32.5 (release 08-05-2007 CrysAlis171 .NET)
(compiled May 8 2007,13:10:02)
;
_computing_data_collection
;
CrysAlis CCD, Oxford Diffraction Ltd.,
Version 1.171.32.5 (release 08-05-2007 CrysAlis171 .NET)
(compiled May 8 2007,13:10:02)
;
_computing_data_reduction
;
CrysAlis RED, Oxford Diffraction Ltd.,
Version 1.171.32.5 (release 08-05-2007 CrysAlis171 .NET)
(compiled May 8 2007,13:10:02)
;
_computing_molecular_graphics 'Mercury, CCDC'
_computing_structure_refinement 'SHELXL-97 (Sheldrick, 1997)'
_computing_structure_solution 'SIR97 (Altomare 1997)'
_diffrn_ambient_temperature 150
_diffrn_detector_area_resol_mean 16.4547
_diffrn_measured_fraction_theta_full 0.995
_diffrn_measured_fraction_theta_max 0.860
_diffrn_measurement_device_type 'Xcalibur, Sapphire3'
_diffrn_measurement_method 'omega scan'
_diffrn_radiation_monochromator graphite
_diffrn_radiation_source 'Enhance (Mo) X-ray Source'
_diffrn_radiation_type MoK\a
_diffrn_radiation_wavelength 0.71073
_diffrn_reflns_av_R_equivalents 0.0414
_diffrn_reflns_av_sigmaI/netI 0.0756
_diffrn_reflns_limit_h_max 39
_diffrn_reflns_limit_h_min -40
_diffrn_reflns_limit_k_max 10
_diffrn_reflns_limit_k_min -5
_diffrn_reflns_limit_l_max 21
_diffrn_reflns_limit_l_min -21
_diffrn_reflns_number 7542
_diffrn_reflns_theta_full 25.00
_diffrn_reflns_theta_max 28.80
_diffrn_reflns_theta_min 4.19
_diffrn_standards_interval_count infinity
_diffrn_standards_interval_time infinity
_diffrn_standards_number 0
_exptl_absorpt_coefficient_mu 0.747
_exptl_absorpt_correction_T_max 1.00000
_exptl_absorpt_correction_T_min 0.59608
_exptl_absorpt_correction_type multi-scan
_exptl_absorpt_process_details
;
CrysAlisPro, Oxford Diffraction Ltd.,
Version 1.171.34.44 (release 25-10-2010 CrysAlis171 .NET)
(compiled Oct 25 2010,18:11:34)
Empirical absorption correction using spherical harmonics,
implemented in SCALE3 ABSPACK scaling algorithm.
;
_exptl_crystal_colour yellow
_exptl_crystal_density_diffrn 1.603
_exptl_crystal_density_method 'not measured'
_exptl_crystal_description prismatic
_exptl_crystal_F_000 1856
_exptl_crystal_size_max 0.3
_exptl_crystal_size_mid 0.2
_exptl_crystal_size_min 0.2
_refine_diff_density_max 0.387
_refine_diff_density_min -0.494
_refine_diff_density_rms 0.081
_refine_ls_extinction_method none
_refine_ls_goodness_of_fit_ref 0.981
_refine_ls_hydrogen_treatment refU
_refine_ls_matrix_type full
_refine_ls_number_parameters 354
_refine_ls_number_reflns 4156
_refine_ls_number_restraints 0
_refine_ls_restrained_S_all 0.981
_refine_ls_R_factor_all 0.0739
_refine_ls_R_factor_gt 0.0480
_refine_ls_shift/su_max 0.000
_refine_ls_shift/su_mean 0.000
_refine_ls_structure_factor_coef Fsqd
_refine_ls_weighting_details 'calc w=1/[\s^2^(Fo^2^)+(0.0516P)^2^+2.4250P] where P=(Fo^2^+2Fc^2^)/3'
_refine_ls_weighting_scheme calc
_refine_ls_wR_factor_gt 0.1036
_refine_ls_wR_factor_ref 0.1196
_reflns_number_gt 3082
_reflns_number_total 4156
_reflns_threshold_expression >2sigma(I)
_cod_data_source_file c3ce40743h.txt
_cod_data_source_block MB35
_cod_original_cell_volume 3704.4(3)
_cod_original_sg_symbol_H-M C2/c
_cod_database_code 7210319

loop_
_symmetry_equiv_pos_as_xyz
'x, y, z'
'-x, y, -z+1/2'
'x+1/2, y+1/2, z'
'-x+1/2, y+1/2, -z+1/2'
'-x, -y, -z'
'x, -y, z-1/2'
'-x+1/2, -y+1/2, -z'
'x+1/2, -y+1/2, z-1/2'

loop_
_atom_site_label
_atom_site_type_symbol
_atom_site_fract_x
_atom_site_fract_y
_atom_site_fract_z
_atom_site_U_iso_or_equiv
_atom_site_adp_type
_atom_site_occupancy
_atom_site_symmetry_multiplicity
_atom_site_calc_flag
_atom_site_refinement_flags
Zn Zn 0.5000 0.09245(6) 0.7500 0.01704(15) Uani 1 2 d S
O1 O 0.63680(7) -0.1131(3) 0.61890(13) 0.0237(5) Uani 1 1 d .
O2 O 0.61898(7) 0.0278(3) 0.49310(13) 0.0245(5) Uani 1 1 d .
O3 O 0.45229(7) 0.2804(2) 0.67095(12) 0.0186(4) Uani 1 1 d .
O4 O 0.43315(7) 0.4339(2) 0.54893(13) 0.0209(5) Uani 1 1 d .
OW1 O 0.55259(8) -0.0908(3) 0.81347(15) 0.0225(5) Uani 1 1 d .
OW2 O 0.59972(9) -0.4240(3) 0.63944(16) 0.0309(5) Uani 1 1 d .
OW3 O 0.54693(9) -0.3995(3) 0.74046(18) 0.0312(6) Uani 1 1 d .
C1 C 0.61239(10) -0.0108(4) 0.56062(19) 0.0179(6) Uani 1 1 d .
C2 C 0.57122(10) 0.0791(3) 0.56895(18) 0.0151(6) Uani 1 1 d .
C3 C 0.54516(10) 0.2020(4) 0.50900(19) 0.0192(6) Uani 1 1 d .
C4 C 0.50750(11) 0.2819(4) 0.51762(19) 0.0208(6) Uani 1 1 d .
C5 C 0.49742(10) 0.2396(3) 0.58794(18) 0.0157(6) Uani 1 1 d .
N1 N 0.52252(8) 0.1206(3) 0.64680(15) 0.0153(5) Uani 1 1 d .
C6 C 0.55833(10) 0.0425(4) 0.63687(19) 0.0170(6) Uani 1 1 d .
C7 C 0.45747(10) 0.3253(4) 0.60328(18) 0.0168(6) Uani 1 1 d .
N2 N 0.83158(9) 0.1224(4) 0.96254(19) 0.0215(6) Uani 1 1 d .
C8 C 0.79110(10) 0.0813(3) 0.96649(18) 0.0166(6) Uani 1 1 d .
C9 C 0.74501(10) 0.1452(3) 0.90228(18) 0.0170(6) Uani 1 1 d .
C10 C 0.74021(11) 0.2436(4) 0.82880(19) 0.0216(6) Uani 1 1 d .
C11 C 0.69611(12) 0.3028(4) 0.7696(2) 0.0246(7) Uani 1 1 d .
C12 C 0.65431(11) 0.2678(4) 0.7813(2) 0.0234(7) Uani 1 1 d .
C13 C 0.65734(11) 0.1731(4) 0.85144(19) 0.0202(6) Uani 1 1 d .
C14 C 0.70266(10) 0.1107(3) 0.91288(18) 0.0163(6) Uani 1 1 d .
N3 N 0.70561(9) 0.0164(3) 0.98263(15) 0.0168(5) Uani 1 1 d .
C15 C 0.74778(10) -0.0563(3) 1.04100(18) 0.0170(6) Uani 1 1 d .
C16 C 0.74745(11) -0.1616(4) 1.10843(19) 0.0203(6) Uani 1 1 d .
C17 C 0.78928(12) -0.2398(4) 1.1650(2) 0.0232(7) Uani 1 1 d .
C18 C 0.83262(12) -0.2152(4) 1.1575(2) 0.0236(7) Uani 1 1 d .
C19 C 0.83377(10) -0.1111(4) 1.09448(19) 0.0200(6) Uani 1 1 d .
C20 C 0.79133(10) -0.0295(3) 1.03387(18) 0.0162(6) Uani 1 1 d .
H2 H 0.8583(11) 0.082(4) 0.998(2) 0.016(8) Uiso 1 1 d .
H1 H 0.8312(11) 0.193(4) 0.927(2) 0.022(9) Uiso 1 1 d .
H3 H 0.5532(10) 0.232(3) 0.4608(19) 0.014(4) Uiso 1 1 d .
H4 H 0.7176(10) -0.180(4) 1.1112(19) 0.017(7) Uiso 1 1 d .
H5 H 0.8640(10) -0.102(3) 1.0890(19) 0.014(7) Uiso 1 1 d .
H6 H 0.4894(10) 0.379(3) 0.4769(19) 0.014(4) Uiso 1 1 d .
H7 H 0.5738(10) -0.045(4) 0.6755(19) 0.014(4) Uiso 1 1 d .
H8 H 0.7903(10) -0.316(4) 1.2085(19) 0.018(8) Uiso 1 1 d .
H9 H 0.6311(12) 0.150(4) 0.863(2) 0.029(9) Uiso 1 1 d .
H10 H 0.6937(11) 0.370(4) 0.726(2) 0.024(9) Uiso 1 1 d .
H11 H 0.6244(11) 0.310(4) 0.741(2) 0.022(8) Uiso 1 1 d .
H12 H 0.5729(14) -0.086(5) 0.868(3) 0.045(12) Uiso 1 1 d .
H13 H 0.8584(10) -0.275(4) 1.1959(19) 0.017(8) Uiso 1 1 d .
H14 H 0.6793(13) 0.000(4) 0.991(2) 0.036(10) Uiso 1 1 d .
H15 H 0.6165(15) -0.310(6) 0.644(3) 0.069(14) Uiso 1 1 d .
H16 H 0.5526(14) -0.186(5) 0.801(3) 0.045(13) Uiso 1 1 d .
H17 H 0.5643(17) -0.410(5) 0.711(3) 0.071(15) Uiso 1 1 d .
H18 H 0.5852(17) -0.449(6) 0.580(3) 0.078(16) Uiso 1 1 d .
H19 H 0.5466(17) -0.484(7) 0.768(3) 0.078(17) Uiso 1 1 d .
H20 H 0.7681(10) 0.272(3) 0.8202(19) 0.017(8) Uiso 1 1 d .

loop_
_atom_site_aniso_label
_atom_site_aniso_U_11
_atom_site_aniso_U_22
_atom_site_aniso_U_33
_atom_site_aniso_U_23
_atom_site_aniso_U_13
_atom_site_aniso_U_12
Zn 0.0169(2) 0.0216(3) 0.0156(2) 0.000 0.00987(19) 0.000
O1 0.0246(11) 0.0277(12) 0.0227(11) 0.0017(10) 0.0139(9) 0.0071(10)
O2 0.0215(11) 0.0374(13) 0.0215(11) 0.0034(10) 0.0158(9) 0.0062(10)
O3 0.0183(10) 0.0242(11) 0.0184(10) 0.0010(9) 0.0127(8) 0.0020(9)
O4 0.0177(10) 0.0244(11) 0.0210(10) 0.0038(9) 0.0088(9) 0.0056(9)
OW1 0.0237(12) 0.0228(13) 0.0193(11) 0.0022(10) 0.0081(10) 0.0038(10)
OW2 0.0323(13) 0.0400(15) 0.0228(12) 0.0021(11) 0.0145(10) -0.0024(12)
OW3 0.0333(13) 0.0292(14) 0.0384(14) 0.0007(12) 0.0225(12) -0.0002(11)
C1 0.0154(14) 0.0207(15) 0.0178(14) -0.0037(12) 0.0076(12) 0.0013(13)
C2 0.0160(13) 0.0171(14) 0.0156(13) -0.0038(12) 0.0099(11) -0.0025(12)
C3 0.0218(15) 0.0216(16) 0.0204(14) 0.0006(13) 0.0150(13) 0.0014(13)
C4 0.0263(16) 0.0213(16) 0.0189(14) 0.0025(13) 0.0136(13) 0.0039(14)
C5 0.0148(13) 0.0165(14) 0.0159(13) -0.0021(12) 0.0069(11) -0.0001(12)
N1 0.0132(11) 0.0181(12) 0.0151(11) -0.0035(10) 0.0068(9) -0.0013(10)
C6 0.0168(14) 0.0173(14) 0.0167(14) 0.0013(12) 0.0073(12) 0.0020(12)
C7 0.0118(13) 0.0193(15) 0.0186(14) -0.0050(12) 0.0061(11) -0.0024(12)
N2 0.0144(13) 0.0273(15) 0.0253(14) 0.0064(12) 0.0111(11) 0.0001(12)
C8 0.0190(14) 0.0149(14) 0.0184(13) -0.0056(12) 0.0105(12) -0.0051(12)
C9 0.0189(14) 0.0162(14) 0.0175(13) -0.0033(12) 0.0094(12) -0.0033(12)
C10 0.0244(16) 0.0247(16) 0.0212(15) -0.0018(13) 0.0151(13) -0.0022(14)
C11 0.0338(18) 0.0232(16) 0.0174(14) 0.0028(13) 0.0120(14) 0.0002(15)
C12 0.0207(16) 0.0224(16) 0.0211(15) -0.0031(13) 0.0038(13) 0.0016(14)
C13 0.0185(15) 0.0208(16) 0.0210(15) -0.0046(13) 0.0084(13) -0.0028(13)
C14 0.0171(14) 0.0163(14) 0.0160(13) -0.0063(12) 0.0076(11) -0.0036(12)
N3 0.0146(12) 0.0208(13) 0.0199(12) -0.0012(10) 0.0121(10) -0.0016(11)
C15 0.0184(14) 0.0171(14) 0.0166(13) -0.0052(12) 0.0086(12) -0.0027(12)
C16 0.0245(16) 0.0202(15) 0.0226(15) -0.0011(13) 0.0161(13) -0.0027(14)
C17 0.0370(18) 0.0169(15) 0.0182(15) -0.0001(13) 0.0147(14) -0.0005(14)
C18 0.0266(17) 0.0229(16) 0.0180(14) -0.0011(13) 0.0068(13) 0.0036(15)
C19 0.0177(14) 0.0201(15) 0.0208(14) -0.0038(13) 0.0073(12) -0.0014(13)
C20 0.0173(14) 0.0146(13) 0.0173(14) -0.0022(12) 0.0083(12) -0.0025(12)

loop_
_atom_type_symbol
_atom_type_description
_atom_type_scat_dispersion_real
_atom_type_scat_dispersion_imag
_atom_type_scat_source
C C 0.0033 0.0016 'International Tables Vol C Tables 4.2.6.8 and 6.1.1.4'
H H 0.0000 0.0000 'International Tables Vol C Tables 4.2.6.8 and 6.1.1.4'
N N 0.0061 0.0033 'International Tables Vol C Tables 4.2.6.8 and 6.1.1.4'
O O 0.0106 0.0060 'International Tables Vol C Tables 4.2.6.8 and 6.1.1.4'
Zn Zn 0.2839 1.4301 'International Tables Vol C Tables 4.2.6.8 and 6.1.1.4'

loop_
_geom_angle_atom_site_label_1
_geom_angle_atom_site_label_2
_geom_angle_atom_site_label_3
_geom_angle
_geom_angle_site_symmetry_1
_geom_angle_site_symmetry_3
OW1 Zn OW1 90.37(14) 2_656 .
OW1 Zn O3 170.33(7) 2_656 2_656
OW1 Zn O3 91.40(9) . 2_656
OW1 Zn O3 91.40(9) 2_656 .
OW1 Zn O3 170.33(7) . .
O3 Zn O3 88.45(11) 2_656 .
OW1 Zn N1 96.71(8) 2_656 .
OW1 Zn N1 91.90(8) . .
O3 Zn N1 92.74(8) 2_656 .
O3 Zn N1 78.45(8) . .
OW1 Zn N1 91.90(8) 2_656 2_656
OW1 Zn N1 96.71(8) . 2_656
O3 Zn N1 78.45(8) 2_656 2_656
O3 Zn N1 92.74(8) . 2_656
N1 Zn N1 167.79(13) . 2_656
C7 O3 Zn 116.05(17) . .
Zn OW1 H12 123(3) . .
Zn OW1 H16 130(3) . .
H12 OW1 H16 104(4) . .
H15 OW2 H18 106(4) . .
H17 OW3 H19 114(4) . .
O1 C1 O2 125.6(3) . .
O1 C1 C2 118.8(2) . .
O2 C1 C2 115.6(2) . .
C3 C2 C6 117.6(2) . .
C3 C2 C1 120.9(2) . .
C6 C2 C1 121.6(3) . .
C4 C3 C2 119.9(3) . .
C4 C3 H3 119.9(16) . .
C2 C3 H3 120.2(16) . .
C3 C4 C5 118.9(3) . .
C3 C4 H6 121.2(16) . .
C5 C4 H6 119.6(16) . .
N1 C5 C4 121.8(3) . .
N1 C5 C7 116.2(2) . .
C4 C5 C7 122.0(3) . .
C6 N1 C5 118.6(2) . .
C6 N1 Zn 128.80(19) . .
C5 N1 Zn 112.49(17) . .
N1 C6 C2 123.2(3) . .
N1 C6 H7 117.7(17) . .
C2 C6 H7 119.0(17) . .
O4 C7 O3 125.7(2) . .
O4 C7 C5 117.5(2) . .
O3 C7 C5 116.8(2) . .
C8 N2 H2 121(2) . .
C8 N2 H1 120(2) . .
H2 N2 H1 119(3) . .
N2 C8 C20 121.3(3) . .
N2 C8 C9 120.6(3) . .
C20 C8 C9 118.1(2) . .
C14 C9 C10 118.1(3) . .
C14 C9 C8 119.3(2) . .
C10 C9 C8 122.6(3) . .
C11 C10 C9 121.1(3) . .
C11 C10 H20 118.2(17) . .
C9 C10 H20 120.7(17) . .
C10 C11 C12 120.0(3) . .
C10 C11 H10 120(2) . .
C12 C11 H10 119(2) . .
C13 C12 C11 120.7(3) . .
C13 C12 H11 120.3(19) . .
C11 C12 H11 119.0(19) . .
C12 C13 C14 119.8(3) . .
C12 C13 H9 124(2) . .
C14 C13 H9 117(2) . .
N3 C14 C13 119.7(3) . .
N3 C14 C9 120.1(2) . .
C13 C14 C9 120.2(3) . .
C14 N3 C15 122.5(2) . .
C14 N3 H14 120(2) . .
C15 N3 H14 118(2) . .
N3 C15 C20 120.5(3) . .
N3 C15 C16 119.4(2) . .
C20 C15 C16 120.0(3) . .
C17 C16 C15 119.6(3) . .
C17 C16 H4 121.5(18) . .
C15 C16 H4 118.8(18) . .
C16 C17 C18 120.6(3) . .
C16 C17 H8 122.4(18) . .
C18 C17 H8 117.0(18) . .
C19 C18 C17 120.5(3) . .
C19 C18 H13 124.3(19) . .
C17 C18 H13 115.2(18) . .
C18 C19 C20 120.9(3) . .
C18 C19 H5 118.3(16) . .
C20 C19 H5 120.6(17) . .
C15 C20 C19 118.4(3) . .
C15 C20 C8 119.1(3) . .
C19 C20 C8 122.5(3) . .

loop_
_geom_bond_atom_site_label_1
_geom_bond_atom_site_label_2
_geom_bond_distance
_geom_bond_site_symmetry_2
Zn OW1 2.095(2) 2_656
Zn OW1 2.095(2) .
Zn O3 2.114(2) 2_656
Zn O3 2.1140(19) .
Zn N1 2.136(2) .
Zn N1 2.136(2) 2_656
O1 C1 1.243(3) .
O2 C1 1.271(3) .
O3 C7 1.263(3) .
O4 C7 1.244(3) .
OW1 H12 0.85(4) .
OW1 H16 0.79(4) .
OW2 H15 1.04(5) .
OW2 H18 0.91(5) .
OW3 H17 0.88(5) .
OW3 H19 0.82(5) .
C1 C2 1.514(4) .
C2 C3 1.384(4) .
C2 C6 1.390(4) .
C3 C4 1.384(4) .
C3 H3 0.97(3) .
C4 C5 1.385(4) .
C4 H6 1.02(3) .
C5 N1 1.345(3) .
C5 C7 1.523(4) .
N1 C6 1.338(3) .
C6 H7 0.93(3) .
N2 C8 1.314(3) .
N2 H2 0.84(3) .
N2 H1 0.82(3) .
C8 C20 1.436(4) .
C8 C9 1.439(4) .
C9 C14 1.413(4) .
C9 C10 1.415(4) .
C10 C11 1.360(4) .
C10 H20 0.96(3) .
C11 C12 1.408(4) .
C11 H10 0.89(3) .
C12 C13 1.368(4) .
C12 H11 0.93(3) .
C13 C14 1.405(4) .
C13 H9 0.92(3) .
C14 N3 1.361(4) .
N3 C15 1.360(4) .
N3 H14 0.88(4) .
C15 C20 1.408(4) .
C15 C16 1.415(4) .
C16 C17 1.365(4) .
C16 H4 0.95(3) .
C17 C18 1.402(4) .
C17 H8 0.94(3) .
C18 C19 1.360(4) .
C18 H13 0.90(3) .
C19 C20 1.409(4) .
C19 H5 0.97(3) .
